data_2020442
loop_
_publ_author_name
'Linden, Anthony'
'Basu Baul, Tushar S.'

_publ_section_title
;
 \p--\p stacking motifs in
 dialkylbis{5-[(<i>E</i>)-2-aryldiazen-1-yl]-2-hydroxybenzoato}tin(IV)
 complexes
;
_journal_coeditor_code SK3620
_journal_issue 4
_journal_name_full 'Acta Crystallographica Section C'
_journal_page_first 313
_journal_page_last 325
_journal_paper_doi 10.1107/S2053229616004435
_journal_volume 72
_journal_year 2016
_chemical_formula_iupac '[Sn (C4 H9)2 (C14 H11 N2 O3)2], 0.5C6 H6'
_chemical_formula_moiety '2(C36 H40 N4 O6 Sn), C6 H6'
_chemical_formula_sum 'C78 H86 N8 O12 Sn2'
_chemical_formula_weight 1564.92
_chemical_melting_point 448
_chemical_name_systematic
'Di-<i>n</i>-butylbis{2-hydroxy-5-[(<i>E</i>)-2-(4-methylphenyl)diazen-1-yl]benzoato}tin(IV) benzene hemisolvate'
_space_group_crystal_system triclinic
_space_group_IT_number 2
_space_group_name_Hall '-P 1'
_space_group_name_H-M_alt 'P -1'
_symmetry_space_group_name_Hall '-P 1'
_symmetry_space_group_name_H-M 'P -1'
_atom_sites_solution_hydrogens geom
_audit_creation_method SHELXL-2014/7
_cell_angle_alpha 102.2665(6)
_cell_angle_beta 100.3180(6)
_cell_angle_gamma 91.6029(6)
_cell_formula_units_Z 2
_cell_length_a 12.04620(10)
_cell_length_b 13.6264(2)
_cell_length_c 22.8143(3)
_cell_measurement_reflns_used 87809
_cell_measurement_temperature 160.0(10)
_cell_measurement_theta_max 27.5
_cell_measurement_theta_min 2.0
_cell_volume 3591.71(8)
_computing_cell_refinement
;
DENZO-SMN (Otwinowski & Minor, 1997)
;
_computing_data_collection
;
COLLECT (Nonius, 2000)
;
_computing_data_reduction
;
DENZO-SMN and SCALEPACK (Otwinowski & Minor, 1997)
;
_computing_molecular_graphics
;
ORTEPII (Johnson, 1976)
;
_computing_publication_material
;
SHELXL2014 (Sheldrick, 2015) and PLATON (Spek, 2009)
;
_computing_structure_refinement
;
SHELXL2014 (Sheldrick, 2015)
;
_computing_structure_solution
;
SHELXS97 (Sheldrick, 2008)
;
_diffrn_ambient_temperature 160.0(10)
_diffrn_detector_area_resol_mean 9
_diffrn_measured_fraction_theta_full 0.999
_diffrn_measured_fraction_theta_max 0.996
_diffrn_measurement_device_type 'Nonius KappaCCD'
_diffrn_measurement_method '\f and \w scans with \k offsets'
_diffrn_radiation_monochromator 'horizontally mounted graphite crystal'
_diffrn_radiation_source 'Nonius FR590 sealed tube generator'
_diffrn_radiation_type 'Mo K\a'
_diffrn_radiation_wavelength 0.71073
_diffrn_reflns_av_R_equivalents 0.0827
_diffrn_reflns_limit_h_max 15
_diffrn_reflns_limit_h_min -15
_diffrn_reflns_limit_k_max 17
_diffrn_reflns_limit_k_min -17
_diffrn_reflns_limit_l_max 29
_diffrn_reflns_limit_l_min -29
_diffrn_reflns_number 76914
_diffrn_reflns_theta_full 25.242
_diffrn_reflns_theta_max 27.495
_diffrn_reflns_theta_min 2.107
_diffrn_standards_decay_% 0
_diffrn_standards_number 0
_exptl_absorpt_coefficient_mu 0.764
_exptl_absorpt_correction_T_max 0.881
_exptl_absorpt_correction_T_min 0.802
_exptl_absorpt_correction_type multi-scan
_exptl_absorpt_process_details
;
(Blessing, 1995)
;
_exptl_crystal_colour orange
_exptl_crystal_density_diffrn 1.447
_exptl_crystal_density_method 'not measured'
_exptl_crystal_description prism
_exptl_crystal_F_000 1612
_exptl_crystal_size_max 0.23
_exptl_crystal_size_mid 0.18
_exptl_crystal_size_min 0.18
_refine_diff_density_max 1.577
_refine_diff_density_min -0.953
_refine_ls_extinction_method none
_refine_ls_goodness_of_fit_ref 1.028
_refine_ls_hydrogen_treatment constr
_refine_ls_matrix_type full
_refine_ls_number_parameters 971
_refine_ls_number_reflns 16442
_refine_ls_number_restraints 181
_refine_ls_restrained_S_all 1.031
_refine_ls_R_factor_all 0.0977
_refine_ls_R_factor_gt 0.0458
_refine_ls_shift/su_max 0.002
_refine_ls_shift/su_mean 0.000
_refine_ls_structure_factor_coef Fsqd
_refine_ls_weighting_details 'w=1/[\s^2^(Fo^2^)+(0.0557P)^2^] where P=(Fo^2^+2Fc^2^)/3'
_refine_ls_weighting_scheme calc
_refine_ls_wR_factor_gt 0.0978
_refine_ls_wR_factor_ref 0.1166
_reflns_number_gt 10227
_reflns_number_total 16442
_reflns_threshold_expression 'I > 2\s(I)'
_cod_data_source_file sk3620sup1.cif
_cod_data_source_block II
_cod_depositor_comments 'Adding full bibliography for 2020441--2020442.cif.'
_cod_database_code 2020442
_cod_database_fobs_code 2020442
_shelx_space_group_comment
;
The symmetry employed for this shelxl refinement is uniquely defined
by the following loop, which should always be used as a source of
symmetry information in preference to the above space-group names.
They are only intended as comments.
;

loop_
_space_group_symop_operation_xyz
'x, y, z'
'-x, -y, -z'

loop_
_atom_site_type_symbol
_atom_site_label
_atom_site_fract_x
_atom_site_fract_y
_atom_site_fract_z
_atom_site_U_iso_or_equiv
_atom_site_adp_type
_atom_site_calc_flag
_atom_site_occupancy
_atom_site_disorder_assembly
_atom_site_disorder_group
Sn Sn1 0.44920(2) 0.59909(2) 0.09762(2) 0.03200(8) Uani d 1 . .
O O1 0.33833(19) 0.50947(16) 0.02250(10) 0.0353(6) Uani d 1 . .
O O2 0.2592(2) 0.65266(16) 0.04583(11) 0.0388(6) Uani d 1 . .
O O3 0.0608(2) 0.67716(17) -0.01607(12) 0.0443(6) Uani d 1 . .
H H3 0.1191 0.6934 0.0112 0.066 Uiso calc 1 . .
O O4 0.5435(2) 0.47234(16) 0.08918(11) 0.0366(6) Uani d 1 . .
O O5 0.6404(2) 0.58034(17) 0.16900(11) 0.0407(6) Uani d 1 . .
O O6 0.8167(2) 0.52092(17) 0.23536(12) 0.0449(6) Uani d 1 . .
H H6 0.7713 0.5622 0.2244 0.067 Uiso calc 1 . .
N N1 0.0642(2) 0.2813(2) -0.14326(13) 0.0339(7) Uani d 1 . .
N N2 -0.0197(2) 0.2482(2) -0.18465(13) 0.0341(7) Uani d 1 . .
N N3 0.7190(3) 0.1484(2) 0.07225(14) 0.0388(7) Uani d 1 . .
N N4 0.7796(3) 0.0789(2) 0.08239(14) 0.0422(8) Uani d 1 . .
C C1 0.2547(3) 0.5647(2) 0.01351(15) 0.0331(8) Uani d 1 . .
C C2 0.1560(3) 0.5229(2) -0.03385(15) 0.0280(8) Uani d 1 . .
C C3 0.0640(3) 0.5815(2) -0.04607(16) 0.0342(8) Uani d 1 . .
C C4 -0.0290(3) 0.5392(3) -0.09142(17) 0.0407(9) Uani d 1 . .
H H4 -0.0911 0.5787 -0.1001 0.049 Uiso calc 1 . .
C C5 -0.0321(3) 0.4414(3) -0.12360(16) 0.0358(8) Uani d 1 . .
H H5 -0.0965 0.4135 -0.1539 0.043 Uiso calc 1 . .
C C6 0.0595(3) 0.3827(2) -0.11182(15) 0.0304(8) Uani d 1 . .
C C7 0.1516(3) 0.4234(2) -0.06746(15) 0.0294(8) Uani d 1 . .
H H7 0.2135 0.3835 -0.0594 0.035 Uiso calc 1 . .
C C8 -0.0168(3) 0.1460(2) -0.21532(15) 0.0316(8) Uani d 1 . .
C C9 0.0705(3) 0.0847(3) -0.20264(16) 0.0389(9) Uani d 1 . .
H H9 0.1349 0.1106 -0.1719 0.047 Uiso calc 1 . .
C C10 0.0632(3) -0.0138(3) -0.23479(17) 0.0420(9) Uani d 1 . .
H H10 0.1233 -0.0553 -0.2260 0.050 Uiso calc 1 . .
C C11 -0.0298(3) -0.0535(3) -0.27958(17) 0.0405(9) Uani d 1 . .
C C12 -0.1157(3) 0.0084(3) -0.29292(17) 0.0455(10) Uani d 1 . .
H H12 -0.1795 -0.0172 -0.3241 0.055 Uiso calc 1 . .
C C13 -0.1088(3) 0.1083(3) -0.26073(16) 0.0408(9) Uani d 1 . .
H H13 -0.1678 0.1504 -0.2702 0.049 Uiso calc 1 . .
C C14 0.6276(3) 0.4939(2) 0.13494(16) 0.0320(8) Uani d 1 . .
C C15 0.7035(3) 0.4144(2) 0.14517(15) 0.0307(8) Uani d 1 . .
C C16 0.7921(3) 0.4304(2) 0.19580(16) 0.0332(8) Uani d 1 . .
C C17 0.8572(3) 0.3515(3) 0.20698(17) 0.0397(9) Uani d 1 . .
H H17 0.9159 0.3619 0.2420 0.048 Uiso calc 1 . .
C C18 0.8375(3) 0.2579(3) 0.16750(17) 0.0401(9) Uani d 1 . .
H H18 0.8833 0.2047 0.1751 0.048 Uiso calc 1 . .
C C19 0.7500(3) 0.2417(2) 0.11650(16) 0.0330(8) Uani d 1 . .
C C20 0.6835(3) 0.3192(2) 0.10639(16) 0.0330(8) Uani d 1 . .
H H20 0.6227 0.3075 0.0723 0.040 Uiso calc 1 . .
C C21 0.7465(3) -0.0141(3) 0.03794(16) 0.0359(9) Uani d 1 . .
C C22 0.6494(3) -0.0296(3) -0.00670(18) 0.0455(10) Uani d 1 . .
H H22 0.6004 0.0232 -0.0100 0.055 Uiso calc 1 . .
C C23 0.6240(3) -0.1234(3) -0.04675(17) 0.0438(9) Uani d 1 . .
H H23 0.5571 -0.1344 -0.0772 0.053 Uiso calc 1 . .
C C24 0.6955(3) -0.2008(3) -0.04261(17) 0.0377(9) Uani d 1 . .
C C25 0.7919(3) -0.1834(3) 0.00258(17) 0.0447(10) Uani d 1 . .
H H25 0.8416 -0.2357 0.0059 0.054 Uiso calc 1 . .
C C26 0.8166(3) -0.0916(3) 0.04264(17) 0.0448(10) Uani d 1 . .
H H26 0.8824 -0.0814 0.0738 0.054 Uiso calc 1 . .
C C27 -0.0388(4) -0.1633(3) -0.31433(19) 0.0546(12) Uani d 1 . .
H H271 0.0365 -0.1894 -0.3104 0.082 Uiso calc 1 . .
H H272 -0.0702 -0.1677 -0.3576 0.082 Uiso calc 1 . .
H H273 -0.0885 -0.2033 -0.2973 0.082 Uiso calc 1 . .
C C28 0.6685(3) -0.3021(3) -0.08653(18) 0.0496(11) Uani d 1 . .
H H281 0.5883 -0.3226 -0.0911 0.074 Uiso calc 1 . .
H H282 0.7148 -0.3521 -0.0706 0.074 Uiso calc 1 . .
H H283 0.6851 -0.2972 -0.1264 0.074 Uiso calc 1 . .
C C29 0.3650(3) 0.5830(3) 0.16937(17) 0.0433(10) Uani d 1 . .
H H291 0.2900 0.5475 0.1509 0.052 Uiso calc 1 . .
H H292 0.4085 0.5390 0.1931 0.052 Uiso calc 1 . .
C C30 0.3475(4) 0.6780(3) 0.21331(18) 0.0596(12) Uani d 1 . .
H H301 0.2900 0.6638 0.2370 0.072 Uiso calc 1 . .
H H302 0.3190 0.7289 0.1902 0.072 Uiso calc 1 . .
C C31 0.4590(4) 0.7200(4) 0.2574(2) 0.0743(15) Uani d 1 . .
H H311 0.4858 0.6697 0.2813 0.089 Uiso calc 1 . .
H H312 0.5171 0.7314 0.2334 0.089 Uiso calc 1 . .
C C32 0.4460(4) 0.8152(4) 0.2996(2) 0.0817(16) Uani d 1 . .
H H321 0.4185 0.8650 0.2762 0.123 Uiso calc 1 . .
H H322 0.5192 0.8403 0.3259 0.123 Uiso calc 1 . .
H H323 0.3915 0.8035 0.3250 0.123 Uiso calc 1 . .
C C33 0.5362(3) 0.7035(2) 0.06225(16) 0.0410(9) Uani d 1 . .
H H331 0.5954 0.6681 0.0427 0.049 Uiso calc 0.718(6) A 1
H H332 0.4820 0.7239 0.0297 0.049 Uiso calc 0.718(6) A 1
H H333 0.6174 0.7067 0.0810 0.049 Uiso calc 0.282(6) A 2
H H334 0.5298 0.6762 0.0179 0.049 Uiso calc 0.282(6) A 2
C C34A 0.5916(5) 0.7974(3) 0.1063(2) 0.0485(15) Uani d 0.718(6) A 1
H H341 0.6410 0.8321 0.0856 0.058 Uiso calc 0.718(6) A 1
H H342 0.6405 0.7778 0.1411 0.058 Uiso calc 0.718(6) A 1
C C35A 0.5106(6) 0.8710(7) 0.1310(4) 0.067(2) Uani d 0.718(6) A 1
H H351 0.4603 0.8899 0.0964 0.081 Uiso calc 0.718(6) A 1
H H352 0.4628 0.8377 0.1532 0.081 Uiso calc 0.718(6) A 1
C C36A 0.5708(7) 0.9646(5) 0.1734(3) 0.079(2) Uani d 0.718(6) A 1
H H361 0.5153 1.0076 0.1905 0.118 Uiso calc 0.718(6) A 1
H H362 0.6127 1.0012 0.1506 0.118 Uiso calc 0.718(6) A 1
H H363 0.6236 0.9461 0.2066 0.118 Uiso calc 0.718(6) A 1
C C34B 0.4994(11) 0.8094(5) 0.0710(6) 0.044(2) Uani d 0.282(6) A 2
H H343 0.4259 0.8088 0.0433 0.053 Uiso calc 0.282(6) A 2
H H344 0.5550 0.8513 0.0582 0.053 Uiso calc 0.282(6) A 2
C C35B 0.4865(14) 0.860(2) 0.1356(8) 0.061(4) Uani d 0.282(6) A 2
H H353 0.4361 0.9160 0.1338 0.073 Uiso calc 0.282(6) A 2
H H354 0.4512 0.8109 0.1541 0.073 Uiso calc 0.282(6) A 2
C C36B 0.5992(16) 0.9004(17) 0.1745(7) 0.089(5) Uani d 0.282(6) A 2
H H364 0.6416 0.9367 0.1519 0.134 Uiso calc 0.282(6) A 2
H H365 0.6418 0.8444 0.1851 0.134 Uiso calc 0.282(6) A 2
H H366 0.5877 0.9463 0.2120 0.134 Uiso calc 0.282(6) A 2
Sn Sn2 0.59619(2) 0.66771(2) 0.49220(2) 0.02954(8) Uani d 1 . .
O O41 0.6835(2) 0.53667(16) 0.48649(11) 0.0362(6) Uani d 1 . .
O O42 0.79209(19) 0.64877(15) 0.55971(10) 0.0342(5) Uani d 1 . .
O O43 0.9810(2) 0.59333(17) 0.61777(11) 0.0403(6) Uani d 1 . .
H H43 0.9320 0.6335 0.6094 0.061 Uiso calc 1 . .
O O44 0.48199(19) 0.57754(16) 0.41943(11) 0.0387(6) Uani d 1 . .
O O45 0.40301(19) 0.72170(16) 0.43866(10) 0.0346(6) Uani d 1 . .
O O46 0.2034(2) 0.74147(16) 0.37532(11) 0.0370(6) Uani d 1 . .
H H46 0.2549 0.7557 0.4065 0.056 Uiso calc 1 . .
N N41 0.8703(2) 0.2176(2) 0.46087(13) 0.0333(7) Uani d 1 . .
N N42 0.9407(2) 0.1516(2) 0.46245(13) 0.0339(7) Uani d 1 . .
N N43 0.2245(3) 0.3468(2) 0.24958(13) 0.0376(7) Uani d 1 . .
N N44 0.1498(2) 0.3132(2) 0.20366(13) 0.0336(7) Uani d 1 . .
C C41 0.7749(3) 0.5608(2) 0.52757(15) 0.0288(8) Uani d 1 . .
C C42 0.8542(3) 0.4826(2) 0.53486(15) 0.0272(7) Uani d 1 . .
C C43 0.9531(3) 0.5030(2) 0.57958(16) 0.0310(8) Uani d 1 . .
C C44 1.0267(3) 0.4255(2) 0.58553(17) 0.0372(9) Uani d 1 . .
H H44 1.0934 0.4380 0.6161 0.045 Uiso calc 1 . .
C C45 1.0024(3) 0.3323(3) 0.54739(16) 0.0345(8) Uani d 1 . .
H H45 1.0530 0.2809 0.5516 0.041 Uiso calc 1 . .
C C46 0.9052(3) 0.3117(2) 0.50278(15) 0.0296(8) Uani d 1 . .
C C47 0.8311(3) 0.3864(2) 0.49697(15) 0.0279(7) Uani d 1 . .
H H47 0.7638 0.3722 0.4669 0.033 Uiso calc 1 . .
C C48 0.9028(3) 0.0582(2) 0.42035(16) 0.0322(8) Uani d 1 . .
C C49 0.7972(3) 0.0381(3) 0.38221(17) 0.0373(9) Uani d 1 . .
H H49 0.7443 0.0886 0.3827 0.045 Uiso calc 1 . .
C C50 0.7699(3) -0.0548(3) 0.34394(17) 0.0396(9) Uani d 1 . .
H H50 0.6976 -0.0680 0.3181 0.048 Uiso calc 1 . .
C C51 0.8457(3) -0.1309(3) 0.34199(17) 0.0394(9) Uani d 1 . .
C C52 0.9500(3) -0.1095(2) 0.37948(17) 0.0382(9) Uani d 1 . .
H H52 1.0031 -0.1598 0.3784 0.046 Uiso calc 1 . .
C C53 0.9797(3) -0.0162(2) 0.41902(16) 0.0353(8) Uani d 1 . .
H H53 1.0520 -0.0032 0.4449 0.042 Uiso calc 1 . .
C C54 0.3990(3) 0.6328(2) 0.40817(15) 0.0298(8) Uani d 1 . .
C C55 0.3032(3) 0.5893(2) 0.35965(15) 0.0283(7) Uani d 1 . .
C C56 0.2098(3) 0.6457(2) 0.34531(15) 0.0282(8) Uani d 1 . .
C C57 0.1204(3) 0.6022(2) 0.29813(15) 0.0322(8) Uani d 1 . .
H H57 0.0573 0.6402 0.2887 0.039 Uiso calc 1 . .
C C58 0.1218(3) 0.5055(2) 0.26506(15) 0.0320(8) Uani d 1 . .
H H58 0.0607 0.4773 0.2327 0.038 Uiso calc 1 . .
C C59 0.2141(3) 0.4491(2) 0.27952(15) 0.0305(8) Uani d 1 . .
C C60 0.3028(3) 0.4905(2) 0.32604(15) 0.0327(8) Uani d 1 . .
H H60 0.3648 0.4514 0.3355 0.039 Uiso calc 1 . .
C C61 0.1580(3) 0.2091(2) 0.17527(15) 0.0323(8) Uani d 1 . .
C C62 0.2366(3) 0.1480(3) 0.19879(17) 0.0424(9) Uani d 1 . .
H H62 0.2908 0.1742 0.2349 0.051 Uiso calc 1 . .
C C63 0.2345(3) 0.0484(3) 0.16858(17) 0.0458(10) Uani d 1 . .
H H63 0.2873 0.0062 0.1850 0.055 Uiso calc 1 . .
C C64 0.1587(3) 0.0082(3) 0.11554(17) 0.0412(10) Uani d 1 . .
C C65 0.0818(3) 0.0715(3) 0.09272(17) 0.0421(9) Uani d 1 . .
H H65 0.0284 0.0456 0.0562 0.051 Uiso calc 1 . .
C C66 0.0816(3) 0.1710(3) 0.12207(16) 0.0392(9) Uani d 1 . .
H H66 0.0288 0.2131 0.1056 0.047 Uiso calc 1 . .
C C67 0.8131(3) -0.2332(3) 0.29954(17) 0.0456(10) Uani d 1 . .
H H671 0.7388 -0.2580 0.3043 0.068 Uiso calc 1 . .
H H672 0.8695 -0.2804 0.3097 0.068 Uiso calc 1 . .
H H673 0.8099 -0.2273 0.2572 0.068 Uiso calc 1 . .
C C68 0.1583(4) -0.1011(3) 0.08387(18) 0.0505(11) Uani d 1 . .
H H681 0.0941 -0.1178 0.0495 0.076 Uiso calc 1 . .
H H682 0.1515 -0.1437 0.1129 0.076 Uiso calc 1 . .
H H683 0.2290 -0.1128 0.0687 0.076 Uiso calc 1 . .
C C69 0.6876(3) 0.7558(2) 0.44813(16) 0.0354(8) Uani d 1 . .
H H691 0.7516 0.7179 0.4357 0.042 Uiso calc 1 . .
H H692 0.6374 0.7645 0.4105 0.042 Uiso calc 1 . .
C C70 0.7342(3) 0.8596(2) 0.48601(17) 0.0377(9) Uani d 1 . .
H H701 0.7735 0.8529 0.5268 0.045 Uiso calc 1 . .
H H702 0.7905 0.8872 0.4660 0.045 Uiso calc 1 . .
C C71 0.6423(3) 0.9328(3) 0.49370(18) 0.0428(10) Uani d 1 . .
H H711 0.6045 0.9410 0.4529 0.051 Uiso calc 1 . .
H H712 0.5849 0.9043 0.5126 0.051 Uiso calc 1 . .
C C72 0.6880(3) 1.0353(3) 0.53290(19) 0.0496(11) Uani d 1 . .
H H721 0.7248 1.0277 0.5735 0.074 Uiso calc 1 . .
H H722 0.6255 1.0793 0.5368 0.074 Uiso calc 1 . .
H H723 0.7431 1.0649 0.5137 0.074 Uiso calc 1 . .
C C73 0.5172(3) 0.6722(3) 0.56841(16) 0.0406(9) Uani d 1 . .
H H731 0.4405 0.6957 0.5587 0.049 Uiso calc 0.459(5) B 1
H H732 0.5084 0.6027 0.5744 0.049 Uiso calc 0.459(5) B 1
H H733 0.4488 0.6251 0.5556 0.049 Uiso calc 0.541(5) B 2
H H734 0.5695 0.6478 0.6001 0.049 Uiso calc 0.541(5) B 2
C C74A 0.5793(6) 0.7393(4) 0.6286(3) 0.0426(18) Uani d 0.459(5) B 1
H H741 0.5328 0.7367 0.6600 0.051 Uiso calc 0.459(5) B 1
H H742 0.6510 0.7090 0.6410 0.051 Uiso calc 0.459(5) B 1
C C75A 0.6075(8) 0.8498(6) 0.6303(10) 0.045(3) Uani d 0.459(5) B 1
H H751 0.6551 0.8815 0.6703 0.055 Uiso calc 0.459(5) B 1
H H752 0.6516 0.8544 0.5982 0.055 Uiso calc 0.459(5) B 1
C C76A 0.5026(8) 0.9061(6) 0.6205(5) 0.056(3) Uani d 0.459(5) B 1
H H761 0.4583 0.9010 0.6520 0.084 Uiso calc 0.459(5) B 1
H H762 0.4572 0.8770 0.5801 0.084 Uiso calc 0.459(5) B 1
H H763 0.5241 0.9771 0.6232 0.084 Uiso calc 0.459(5) B 1
C C74B 0.4838(5) 0.7743(4) 0.5961(3) 0.0401(17) Uani d 0.541(5) B 2
H H743 0.4273 0.7679 0.6219 0.048 Uiso calc 0.541(5) B 2
H H744 0.4499 0.8081 0.5635 0.048 Uiso calc 0.541(5) B 2
C C75B 0.5896(7) 0.8355(6) 0.6347(8) 0.047(2) Uani d 0.541(5) B 2
H H753 0.6260 0.7988 0.6653 0.056 Uiso calc 0.541(5) B 2
H H754 0.6440 0.8446 0.6082 0.056 Uiso calc 0.541(5) B 2
C C76B 0.5598(7) 0.9374(5) 0.6671(4) 0.064(2) Uani d 0.541(5) B 2
H H764 0.6283 0.9748 0.6928 0.097 Uiso calc 0.541(5) B 2
H H765 0.5047 0.9283 0.6926 0.097 Uiso calc 0.541(5) B 2
H H766 0.5271 0.9750 0.6367 0.097 Uiso calc 0.541(5) B 2
C C80 0.5366(4) 0.3454(4) 0.2498(2) 0.0760(14) Uani d 1 . .
H H80 0.4710 0.3621 0.2249 0.091 Uiso calc 1 . .
C C81 0.5734(4) 0.2499(4) 0.2372(2) 0.0677(14) Uani d 1 . .
H H81 0.5328 0.2010 0.2036 0.081 Uiso calc 1 . .
C C82 0.6672(4) 0.2246(4) 0.2721(2) 0.0676(13) Uani d 1 . .
H H82 0.6925 0.1586 0.2634 0.081 Uiso calc 1 . .
C C83 0.7251(4) 0.2975(4) 0.3207(2) 0.0713(14) Uani d 1 . .
H H83 0.7918 0.2819 0.3452 0.086 Uiso calc 1 . .
C C84 0.6871(4) 0.3912(4) 0.3336(2) 0.0668(13) Uani d 1 . .
H H84 0.7262 0.4399 0.3678 0.080 Uiso calc 1 . .
C C85 0.5940(5) 0.4159(4) 0.2980(2) 0.0698(14) Uani d 1 . .
H H85 0.5690 0.4821 0.3067 0.084 Uiso calc 1 . .

loop_
_atom_site_aniso_label
_atom_site_aniso_U_11
_atom_site_aniso_U_22
_atom_site_aniso_U_33
_atom_site_aniso_U_12
_atom_site_aniso_U_13
_atom_site_aniso_U_23
Sn1 0.03061(15) 0.02481(14) 0.03640(16) 0.00053(10) 0.00358(12) 0.00003(11)
O1 0.0303(14) 0.0280(13) 0.0403(14) 0.0043(11) -0.0027(11) -0.0006(11)
O2 0.0418(15) 0.0269(13) 0.0416(15) 0.0031(11) 0.0024(12) -0.0015(11)
O3 0.0473(17) 0.0305(14) 0.0464(17) 0.0129(12) -0.0012(13) -0.0033(12)
O4 0.0371(15) 0.0272(13) 0.0403(15) 0.0031(11) -0.0005(12) 0.0027(11)
O5 0.0386(15) 0.0286(13) 0.0499(16) 0.0048(11) 0.0071(13) -0.0019(12)
O6 0.0409(16) 0.0276(14) 0.0533(17) -0.0008(12) -0.0076(13) -0.0051(12)
N1 0.0354(18) 0.0296(16) 0.0348(17) -0.0001(14) 0.0026(15) 0.0063(13)
N2 0.0372(18) 0.0307(16) 0.0321(17) 0.0008(14) 0.0042(15) 0.0042(13)
N3 0.044(2) 0.0290(16) 0.0454(19) 0.0085(15) 0.0142(16) 0.0081(14)
N4 0.043(2) 0.0366(18) 0.045(2) 0.0013(16) 0.0058(16) 0.0085(15)
C1 0.037(2) 0.0274(19) 0.035(2) 0.0019(16) 0.0097(17) 0.0052(16)
C2 0.0279(19) 0.0259(18) 0.0285(19) -0.0008(15) 0.0052(16) 0.0028(14)
C3 0.043(2) 0.0247(18) 0.033(2) 0.0093(17) 0.0064(18) 0.0025(15)
C4 0.037(2) 0.039(2) 0.043(2) 0.0139(18) 0.0005(19) 0.0065(18)
C5 0.033(2) 0.037(2) 0.033(2) 0.0042(17) -0.0008(17) 0.0041(16)
C6 0.033(2) 0.0244(18) 0.0319(19) 0.0032(15) 0.0048(17) 0.0036(15)
C7 0.0285(19) 0.0269(18) 0.0312(19) 0.0054(15) 0.0036(16) 0.0045(15)
C8 0.033(2) 0.0302(19) 0.030(2) -0.0004(16) 0.0042(16) 0.0047(16)
C9 0.042(2) 0.035(2) 0.035(2) 0.0017(18) -0.0002(18) 0.0052(17)
C10 0.052(3) 0.031(2) 0.041(2) 0.0031(18) 0.004(2) 0.0064(17)
C11 0.056(3) 0.030(2) 0.038(2) -0.0021(19) 0.017(2) 0.0059(17)
C12 0.046(3) 0.042(2) 0.039(2) -0.0103(19) -0.0011(19) -0.0017(18)
C13 0.035(2) 0.039(2) 0.042(2) 0.0038(17) 0.0008(18) 0.0018(18)
C14 0.029(2) 0.031(2) 0.036(2) -0.0006(16) 0.0081(17) 0.0053(16)
C15 0.031(2) 0.0259(18) 0.036(2) 0.0026(15) 0.0115(17) 0.0040(15)
C16 0.030(2) 0.0288(19) 0.038(2) -0.0023(16) 0.0062(17) 0.0005(16)
C17 0.029(2) 0.038(2) 0.048(2) -0.0002(17) -0.0009(18) 0.0087(18)
C18 0.035(2) 0.033(2) 0.055(3) 0.0099(17) 0.012(2) 0.0128(18)
C19 0.039(2) 0.0269(19) 0.036(2) 0.0013(16) 0.0150(18) 0.0055(16)
C20 0.035(2) 0.032(2) 0.031(2) 0.0037(16) 0.0076(17) 0.0039(16)
C21 0.043(2) 0.032(2) 0.031(2) -0.0079(17) 0.0097(18) -0.0001(16)
C22 0.044(2) 0.033(2) 0.059(3) 0.0062(18) 0.013(2) 0.0063(19)
C23 0.040(2) 0.037(2) 0.047(2) -0.0037(18) 0.0026(19) 0.0002(18)
C24 0.043(2) 0.030(2) 0.041(2) -0.0040(17) 0.016(2) 0.0051(17)
C25 0.055(3) 0.033(2) 0.049(2) 0.0076(19) 0.015(2) 0.0089(18)
C26 0.053(3) 0.038(2) 0.044(2) 0.0054(19) 0.010(2) 0.0069(18)
C27 0.079(3) 0.032(2) 0.049(3) -0.005(2) 0.019(2) -0.0039(18)
C28 0.059(3) 0.030(2) 0.060(3) -0.0074(19) 0.025(2) 0.0007(19)
C29 0.039(2) 0.049(2) 0.044(2) -0.0017(18) 0.0126(19) 0.0105(19)
C30 0.058(3) 0.066(3) 0.052(3) -0.010(2) 0.021(2) 0.001(2)
C31 0.060(3) 0.092(4) 0.066(3) -0.011(3) 0.018(3) 0.002(3)
C32 0.079(4) 0.082(4) 0.072(4) -0.016(3) 0.016(3) -0.007(3)
C33 0.046(2) 0.033(2) 0.044(2) 0.0010(17) 0.0121(19) 0.0051(17)
C34A 0.054(3) 0.037(3) 0.056(3) -0.004(2) 0.019(3) 0.006(2)
C35A 0.079(4) 0.042(4) 0.082(4) -0.015(3) 0.036(3) 0.003(3)
C36A 0.104(6) 0.041(4) 0.083(5) -0.009(4) 0.026(4) -0.010(4)
C34B 0.057(5) 0.028(4) 0.055(5) 0.002(4) 0.030(4) 0.007(4)
C35B 0.081(6) 0.034(6) 0.073(6) -0.013(6) 0.034(6) 0.009(5)
C36B 0.087(10) 0.099(10) 0.083(9) -0.011(10) 0.020(8) 0.020(9)
Sn2 0.02860(14) 0.01906(13) 0.03559(15) 0.00263(10) -0.00071(11) -0.00019(10)
O41 0.0338(14) 0.0254(12) 0.0410(15) 0.0060(11) -0.0068(12) -0.0001(11)
O42 0.0343(14) 0.0219(12) 0.0403(14) 0.0042(10) 0.0002(11) -0.0010(11)
O43 0.0337(15) 0.0281(13) 0.0485(16) 0.0023(11) -0.0094(12) -0.0006(12)
O44 0.0325(14) 0.0234(12) 0.0479(15) 0.0049(11) -0.0122(12) -0.0028(11)
O45 0.0346(14) 0.0256(13) 0.0384(14) 0.0026(11) 0.0009(11) 0.0006(11)
O46 0.0342(15) 0.0280(13) 0.0426(16) 0.0082(11) -0.0020(12) 0.0006(11)
N41 0.0298(17) 0.0266(16) 0.0438(19) 0.0067(13) 0.0069(14) 0.0076(14)
N42 0.0319(17) 0.0232(15) 0.0467(19) 0.0049(13) 0.0097(15) 0.0056(13)
N43 0.0372(19) 0.0322(17) 0.0360(18) -0.0025(14) -0.0025(15) -0.0002(14)
N44 0.0379(18) 0.0282(16) 0.0304(17) -0.0010(13) 0.0030(14) -0.0002(13)
C41 0.030(2) 0.0239(18) 0.031(2) 0.0041(15) 0.0042(16) 0.0040(15)
C42 0.0253(19) 0.0244(17) 0.0302(19) 0.0028(14) 0.0052(16) 0.0027(14)
C43 0.030(2) 0.0251(18) 0.035(2) -0.0035(15) 0.0026(16) 0.0038(15)
C44 0.029(2) 0.029(2) 0.049(2) 0.0002(16) -0.0033(17) 0.0075(17)
C45 0.0238(19) 0.0311(19) 0.050(2) 0.0064(15) 0.0045(17) 0.0131(17)
C46 0.031(2) 0.0243(18) 0.035(2) 0.0035(15) 0.0083(17) 0.0079(15)
C47 0.0271(19) 0.0239(17) 0.0297(19) 0.0045(14) 0.0001(15) 0.0034(14)
C48 0.031(2) 0.0243(18) 0.043(2) 0.0029(15) 0.0126(18) 0.0080(16)
C49 0.034(2) 0.030(2) 0.048(2) 0.0101(16) 0.0073(19) 0.0069(17)
C50 0.039(2) 0.031(2) 0.046(2) 0.0031(17) 0.0030(19) 0.0058(17)
C51 0.050(3) 0.028(2) 0.043(2) 0.0016(18) 0.020(2) 0.0042(17)
C52 0.038(2) 0.0266(19) 0.053(2) 0.0090(17) 0.017(2) 0.0053(17)
C53 0.030(2) 0.0298(19) 0.046(2) 0.0052(16) 0.0108(18) 0.0058(17)
C54 0.030(2) 0.0244(18) 0.033(2) 0.0009(15) 0.0035(16) 0.0037(15)
C55 0.0294(19) 0.0271(18) 0.0270(19) 0.0018(15) 0.0021(15) 0.0059(14)
C56 0.0285(19) 0.0251(18) 0.0304(19) 0.0013(15) 0.0080(16) 0.0028(15)
C57 0.0252(19) 0.034(2) 0.035(2) 0.0045(15) -0.0024(16) 0.0086(16)
C58 0.0259(19) 0.037(2) 0.0297(19) -0.0030(16) -0.0013(16) 0.0061(16)
C59 0.035(2) 0.0251(18) 0.0287(19) -0.0011(16) 0.0021(16) 0.0033(15)
C60 0.034(2) 0.0235(18) 0.036(2) 0.0025(15) 0.0009(17) 0.0016(15)
C61 0.039(2) 0.0294(19) 0.0281(19) -0.0009(16) 0.0081(17) 0.0043(15)
C62 0.049(3) 0.039(2) 0.033(2) -0.0007(19) 0.0024(19) -0.0007(17)
C63 0.058(3) 0.032(2) 0.046(2) 0.0095(19) 0.008(2) 0.0071(18)
C64 0.051(3) 0.033(2) 0.039(2) -0.0028(19) 0.017(2) 0.0006(18)
C65 0.040(2) 0.038(2) 0.041(2) -0.0076(18) 0.0074(19) -0.0054(18)
C66 0.034(2) 0.040(2) 0.037(2) -0.0065(17) 0.0013(18) 0.0018(17)
C67 0.052(3) 0.033(2) 0.047(2) 0.0013(19) 0.013(2) -0.0019(18)
C68 0.066(3) 0.030(2) 0.050(3) -0.0072(19) 0.018(2) -0.0085(18)
C69 0.031(2) 0.035(2) 0.039(2) 0.0041(16) 0.0084(17) 0.0058(17)
C70 0.032(2) 0.034(2) 0.047(2) -0.0016(16) 0.0093(18) 0.0071(17)
C71 0.040(2) 0.032(2) 0.056(3) 0.0004(17) 0.007(2) 0.0120(18)
C72 0.046(3) 0.030(2) 0.070(3) 0.0027(18) 0.012(2) 0.005(2)
C73 0.040(2) 0.038(2) 0.046(2) -0.0010(17) 0.0124(18) 0.0115(17)
C74A 0.051(4) 0.032(3) 0.042(4) 0.005(3) 0.006(3) 0.005(3)
C75A 0.053(5) 0.040(4) 0.038(5) -0.003(4) 0.004(4) 0.002(4)
C76A 0.054(6) 0.048(5) 0.066(6) 0.016(4) 0.007(5) 0.018(5)
C74B 0.037(3) 0.040(3) 0.042(3) 0.001(3) 0.013(3) 0.002(3)
C75B 0.052(4) 0.051(4) 0.033(4) 0.004(4) 0.007(4) -0.002(4)
C76B 0.071(6) 0.052(5) 0.056(5) -0.003(4) 0.006(5) -0.014(4)
C80 0.063(3) 0.089(4) 0.068(4) 0.007(3) 0.000(3) 0.009(3)
C81 0.064(3) 0.080(4) 0.053(3) -0.017(3) 0.015(3) 0.000(3)
C82 0.069(4) 0.077(3) 0.061(3) 0.008(3) 0.025(3) 0.014(3)
C83 0.050(3) 0.100(4) 0.062(3) 0.003(3) 0.003(3) 0.022(3)
C84 0.071(4) 0.076(4) 0.050(3) -0.020(3) 0.012(3) 0.008(3)
C85 0.076(4) 0.068(3) 0.065(3) 0.000(3) 0.021(3) 0.008(3)

loop_
_atom_type_symbol
_atom_type_description
_atom_type_scat_dispersion_real
_atom_type_scat_dispersion_imag
_atom_type_scat_source
C C 0.0033 0.0016 'International Tables Vol C Tables 4.2.6.8 and 6.1.1.4'
H H 0.0000 0.0000 'International Tables Vol C Tables 4.2.6.8 and 6.1.1.4'
N N 0.0061 0.0033 'International Tables Vol C Tables 4.2.6.8 and 6.1.1.4'
O O 0.0106 0.0060 'International Tables Vol C Tables 4.2.6.8 and 6.1.1.4'
Sn Sn -0.6537 1.4246 'International Tables Vol C Tables 4.2.6.8 and 6.1.1.4'

loop_
_geom_angle_atom_site_label_1
_geom_angle_atom_site_label_2
_geom_angle_atom_site_label_3
_geom_angle
_geom_angle_publ_flag
O1 Sn1 O4 83.18(9) yes
O1 Sn1 O5 137.43(8) yes
O1 Sn1 C29 100.36(12) yes
O1 Sn1 C33 106.03(12) yes
O2 Sn1 O4 138.10(8) yes
O2 Sn1 O5 167.32(7) yes
O2 Sn1 C29 86.01(12) yes
O2 Sn1 C33 89.64(12) yes
O4 Sn1 C29 101.81(12) yes
O4 Sn1 C33 104.98(11) yes
O5 Sn1 C29 88.16(12) yes
O5 Sn1 C33 88.50(12) yes
C29 Sn1 C33 144.16(14) yes
O1 Sn1 O2 54.94(8) ?
O4 Sn1 O5 54.28(8) ?
C1 O1 Sn1 103.6(2) ?
C1 O2 Sn1 82.0(2) ?
C3 O3 H3 109.5 ?
C14 O4 Sn1 105.0(2) ?
C14 O5 Sn1 81.0(2) ?
C16 O6 H6 109.5 ?
N2 N1 C6 114.5(3) ?
N1 N2 C8 114.8(3) ?
N4 N3 C19 113.7(3) ?
N3 N4 C21 112.9(3) ?
O2 C1 O1 119.4(3) ?
O2 C1 C2 121.7(3) ?
O1 C1 C2 118.8(3) ?
C7 C2 C3 119.0(3) ?
C7 C2 C1 120.4(3) ?
C3 C2 C1 120.6(3) ?
O3 C3 C4 117.8(3) ?
O3 C3 C2 123.1(3) ?
C4 C3 C2 119.1(3) ?
C5 C4 C3 121.0(3) ?
C5 C4 H4 119.5 ?
C3 C4 H4 119.5 ?
C4 C5 C6 120.1(3) ?
C4 C5 H5 119.9 ?
C6 C5 H5 119.9 ?
C7 C6 C5 119.5(3) ?
C7 C6 N1 116.5(3) ?
C5 C6 N1 124.0(3) ?
C6 C7 C2 121.2(3) ?
C6 C7 H7 119.4 ?
C2 C7 H7 119.4 ?
C13 C8 C9 119.6(3) ?
C13 C8 N2 115.5(3) ?
C9 C8 N2 124.9(3) ?
C10 C9 C8 119.7(4) ?
C10 C9 H9 120.1 ?
C8 C9 H9 120.1 ?
C9 C10 C11 121.3(4) ?
C9 C10 H10 119.3 ?
C11 C10 H10 119.3 ?
C10 C11 C12 118.8(3) ?
C10 C11 C27 121.3(4) ?
C12 C11 C27 120.0(4) ?
C11 C12 C13 120.2(4) ?
C11 C12 H12 119.9 ?
C13 C12 H12 119.9 ?
C8 C13 C12 120.3(4) ?
C8 C13 H13 119.8 ?
C12 C13 H13 119.8 ?
O5 C14 O4 119.4(3) ?
O5 C14 C15 122.7(3) ?
O4 C14 C15 117.9(3) ?
C20 C15 C16 118.9(3) ?
C20 C15 C14 120.0(3) ?
C16 C15 C14 121.0(3) ?
O6 C16 C17 118.0(3) ?
O6 C16 C15 122.3(3) ?
C17 C16 C15 119.8(3) ?
C18 C17 C16 120.5(4) ?
C18 C17 H17 119.7 ?
C16 C17 H17 119.7 ?
C17 C18 C19 120.0(3) ?
C17 C18 H18 120.0 ?
C19 C18 H18 120.0 ?
C20 C19 C18 119.4(3) ?
C20 C19 N3 114.6(3) ?
C18 C19 N3 126.0(3) ?
C19 C20 C15 121.3(3) ?
C19 C20 H20 119.4 ?
C15 C20 H20 119.4 ?
C26 C21 C22 119.8(3) ?
C26 C21 N4 116.1(3) ?
C22 C21 N4 124.1(3) ?
C21 C22 C23 119.5(4) ?
C21 C22 H22 120.3 ?
C23 C22 H22 120.3 ?
C24 C23 C22 120.7(4) ?
C24 C23 H23 119.7 ?
C22 C23 H23 119.7 ?
C25 C24 C23 118.7(3) ?
C25 C24 C28 120.7(3) ?
C23 C24 C28 120.6(4) ?
C26 C25 C24 120.9(4) ?
C26 C25 H25 119.5 ?
C24 C25 H25 119.5 ?
C25 C26 C21 120.4(4) ?
C25 C26 H26 119.8 ?
C21 C26 H26 119.8 ?
C11 C27 H271 109.5 ?
C11 C27 H272 109.5 ?
H271 C27 H272 109.5 ?
C11 C27 H273 109.5 ?
H271 C27 H273 109.5 ?
H272 C27 H273 109.5 ?
C24 C28 H281 109.5 ?
C24 C28 H282 109.5 ?
H281 C28 H282 109.5 ?
C24 C28 H283 109.5 ?
H281 C28 H283 109.5 ?
H282 C28 H283 109.5 ?
C30 C29 Sn1 117.0(3) ?
C30 C29 H291 108.1 ?
Sn1 C29 H291 108.1 ?
C30 C29 H292 108.1 ?
Sn1 C29 H292 108.1 ?
H291 C29 H292 107.3 ?
C29 C30 C31 110.6(4) ?
C29 C30 H301 109.5 ?
C31 C30 H301 109.5 ?
C29 C30 H302 109.5 ?
C31 C30 H302 109.5 ?
H301 C30 H302 108.1 ?
C32 C31 C30 112.2(4) ?
C32 C31 H311 109.2 ?
C30 C31 H311 109.2 ?
C32 C31 H312 109.2 ?
C30 C31 H312 109.2 ?
H311 C31 H312 107.9 ?
C31 C32 H321 109.5 ?
C31 C32 H322 109.5 ?
H321 C32 H322 109.5 ?
C31 C32 H323 109.5 ?
H321 C32 H323 109.5 ?
H322 C32 H323 109.5 ?
C34A C33 Sn1 117.5(3) ?
C34B C33 Sn1 117.8(5) ?
C34A C33 H331 107.9 ?
Sn1 C33 H331 107.9 ?
C34A C33 H332 107.9 ?
Sn1 C33 H332 107.9 ?
H331 C33 H332 107.2 ?
C34B C33 H333 107.9 ?
Sn1 C33 H333 107.9 ?
C34B C33 H334 107.9 ?
Sn1 C33 H334 107.9 ?
H333 C33 H334 107.2 ?
C33 C34A C35A 114.9(4) ?
C33 C34A H341 108.5 ?
C35A C34A H341 108.5 ?
C33 C34A H342 108.5 ?
C35A C34A H342 108.5 ?
H341 C34A H342 107.5 ?
C36A C35A C34A 112.4(5) ?
C36A C35A H351 109.1 ?
C34A C35A H351 109.1 ?
C36A C35A H352 109.1 ?
C34A C35A H352 109.1 ?
H351 C35A H352 107.8 ?
C35A C36A H361 109.5 ?
C35A C36A H362 109.5 ?
H361 C36A H362 109.5 ?
C35A C36A H363 109.5 ?
H361 C36A H363 109.5 ?
H362 C36A H363 109.5 ?
C33 C34B C35B 116.3(14) ?
C33 C34B H343 108.2 ?
C35B C34B H343 108.2 ?
C33 C34B H344 108.2 ?
C35B C34B H344 108.2 ?
H343 C34B H344 107.4 ?
C36B C35B C34B 111.0(8) ?
C36B C35B H353 109.4 ?
C34B C35B H353 109.4 ?
C36B C35B H354 109.4 ?
C34B C35B H354 109.4 ?
H353 C35B H354 108.0 ?
C35B C36B H364 109.5 ?
C35B C36B H365 109.5 ?
H364 C36B H365 109.5 ?
C35B C36B H366 109.5 ?
H364 C36B H366 109.5 ?
H365 C36B H366 109.5 ?
O41 Sn2 O44 82.81(9) yes
O41 Sn2 O45 136.85(8) yes
O41 Sn2 C69 102.61(11) yes
O41 Sn2 C73 104.03(11) yes
O42 Sn2 O44 137.00(8) yes
O42 Sn2 O45 168.83(7) yes
O42 Sn2 C69 86.48(11) yes
O42 Sn2 C73 89.90(11) yes
O44 Sn2 C69 102.97(12) yes
O44 Sn2 C73 103.87(12) yes
O45 Sn2 C69 91.09(11) yes
O45 Sn2 C73 85.69(11) yes
C69 Sn2 C73 144.09(13) yes
O44 Sn2 O45 54.15(7) ?
O41 Sn2 O42 54.24(8) ?
C41 O41 Sn2 105.14(19) ?
C41 O42 Sn2 81.07(19) ?
C43 O43 H43 109.5 ?
C54 O44 Sn2 105.22(19) ?
C54 O45 Sn2 81.09(19) ?
C56 O46 H46 109.5 ?
N42 N41 C46 115.0(3) ?
N41 N42 C48 113.5(3) ?
N44 N43 C59 114.6(3) ?
N43 N44 C61 114.3(3) ?
O42 C41 O41 119.5(3) ?
O42 C41 C42 122.6(3) ?
O41 C41 C42 117.9(3) ?
C47 C42 C43 119.4(3) ?
C47 C42 C41 119.9(3) ?
C43 C42 C41 120.8(3) ?
O43 C43 C42 122.9(3) ?
O43 C43 C44 118.1(3) ?
C42 C43 C44 119.0(3) ?
C45 C44 C43 120.3(3) ?
C45 C44 H44 119.9 ?
C43 C44 H44 119.9 ?
C44 C45 C46 121.1(3) ?
C44 C45 H45 119.5 ?
C46 C45 H45 119.5 ?
C47 C46 C45 119.4(3) ?
C47 C46 N41 114.4(3) ?
C45 C46 N41 126.2(3) ?
C46 C47 C42 120.8(3) ?
C46 C47 H47 119.6 ?
C42 C47 H47 119.6 ?
C49 C48 C53 119.6(3) ?
C49 C48 N42 124.9(3) ?
C53 C48 N42 115.5(3) ?
C50 C49 C48 119.6(3) ?
C50 C49 H49 120.2 ?
C48 C49 H49 120.2 ?
C49 C50 C51 121.8(4) ?
C49 C50 H50 119.1 ?
C51 C50 H50 119.1 ?
C52 C51 C50 117.9(3) ?
C52 C51 C67 121.4(3) ?
C50 C51 C67 120.7(4) ?
C51 C52 C53 121.6(3) ?
C51 C52 H52 119.2 ?
C53 C52 H52 119.2 ?
C52 C53 C48 119.5(4) ?
C52 C53 H53 120.2 ?
C48 C53 H53 120.2 ?
O45 C54 O44 119.5(3) ?
O45 C54 C55 122.2(3) ?
O44 C54 C55 118.3(3) ?
C60 C55 C56 118.6(3) ?
C60 C55 C54 120.5(3) ?
C56 C55 C54 121.0(3) ?
O46 C56 C57 118.1(3) ?
O46 C56 C55 122.5(3) ?
C57 C56 C55 119.5(3) ?
C58 C57 C56 121.3(3) ?
C58 C57 H57 119.3 ?
C56 C57 H57 119.3 ?
C57 C58 C59 119.3(3) ?
C57 C58 H58 120.3 ?
C59 C58 H58 120.3 ?
C60 C59 C58 120.2(3) ?
C60 C59 N43 115.0(3) ?
C58 C59 N43 124.8(3) ?
C59 C60 C55 121.1(3) ?
C59 C60 H60 119.5 ?
C55 C60 H60 119.5 ?
C66 C61 C62 120.1(3) ?
C66 C61 N44 116.2(3) ?
C62 C61 N44 123.8(3) ?
C63 C62 C61 118.7(4) ?
C63 C62 H62 120.6 ?
C61 C62 H62 120.6 ?
C64 C63 C62 122.4(4) ?
C64 C63 H63 118.8 ?
C62 C63 H63 118.8 ?
C63 C64 C65 117.6(3) ?
C63 C64 C68 121.0(4) ?
C65 C64 C68 121.4(4) ?
C66 C65 C64 121.3(4) ?
C66 C65 H65 119.4 ?
C64 C65 H65 119.4 ?
C61 C66 C65 119.9(4) ?
C61 C66 H66 120.0 ?
C65 C66 H66 120.0 ?
C51 C67 H671 109.5 ?
C51 C67 H672 109.5 ?
H671 C67 H672 109.5 ?
C51 C67 H673 109.5 ?
H671 C67 H673 109.5 ?
H672 C67 H673 109.5 ?
C64 C68 H681 109.5 ?
C64 C68 H682 109.5 ?
H681 C68 H682 109.5 ?
C64 C68 H683 109.5 ?
H681 C68 H683 109.5 ?
H682 C68 H683 109.5 ?
C70 C69 Sn2 115.6(2) ?
C70 C69 H691 108.4 ?
Sn2 C69 H691 108.4 ?
C70 C69 H692 108.4 ?
Sn2 C69 H692 108.4 ?
H691 C69 H692 107.4 ?
C71 C70 C69 112.5(3) ?
C71 C70 H701 109.1 ?
C69 C70 H701 109.1 ?
C71 C70 H702 109.1 ?
C69 C70 H702 109.1 ?
H701 C70 H702 107.8 ?
C72 C71 C70 112.6(3) ?
C72 C71 H711 109.1 ?
C70 C71 H711 109.1 ?
C72 C71 H712 109.1 ?
C70 C71 H712 109.1 ?
H711 C71 H712 107.8 ?
C71 C72 H721 109.5 ?
C71 C72 H722 109.5 ?
H721 C72 H722 109.5 ?
C71 C72 H723 109.5 ?
H721 C72 H723 109.5 ?
H722 C72 H723 109.5 ?
C74B C73 Sn2 114.5(3) ?
C74A C73 Sn2 115.6(4) ?
C74A C73 H731 108.4 ?
Sn2 C73 H731 108.4 ?
C74A C73 H732 108.4 ?
Sn2 C73 H732 108.4 ?
H731 C73 H732 107.4 ?
C74B C73 H733 108.6 ?
Sn2 C73 H733 108.6 ?
C74B C73 H734 108.6 ?
Sn2 C73 H734 108.6 ?
H733 C73 H734 107.6 ?
C75A C74A C73 118.4(9) ?
C75A C74A H741 107.7 ?
C73 C74A H741 107.7 ?
C75A C74A H742 107.7 ?
C73 C74A H742 107.7 ?
H741 C74A H742 107.1 ?
C76A C75A C74A 111.8(7) ?
C76A C75A H751 109.3 ?
C74A C75A H751 109.3 ?
C76A C75A H752 109.3 ?
C74A C75A H752 109.3 ?
H751 C75A H752 107.9 ?
C75A C76A H761 109.5 ?
C75A C76A H762 109.5 ?
H761 C76A H762 109.5 ?
C75A C76A H763 109.5 ?
H761 C76A H763 109.5 ?
H762 C76A H763 109.5 ?
C73 C74B C75B 108.2(5) ?
C73 C74B H743 110.1 ?
C75B C74B H743 110.1 ?
C73 C74B H744 110.1 ?
C75B C74B H744 110.1 ?
H743 C74B H744 108.4 ?
C76B C75B C74B 110.5(6) ?
C76B C75B H753 109.5 ?
C74B C75B H753 109.5 ?
C76B C75B H754 109.5 ?
C74B C75B H754 109.5 ?
H753 C75B H754 108.1 ?
C75B C76B H764 109.5 ?
C75B C76B H765 109.5 ?
H764 C76B H765 109.5 ?
C75B C76B H766 109.5 ?
H764 C76B H766 109.5 ?
H765 C76B H766 109.5 ?
C85 C80 C81 120.0(5) ?
C85 C80 H80 120.0 ?
C81 C80 H80 120.0 ?
C82 C81 C80 120.9(5) ?
C82 C81 H81 119.5 ?
C80 C81 H81 119.5 ?
C81 C82 C83 118.4(5) ?
C81 C82 H82 120.8 ?
C83 C82 H82 120.8 ?
C84 C83 C82 120.4(5) ?
C84 C83 H83 119.8 ?
C82 C83 H83 119.8 ?
C85 C84 C83 120.7(5) ?
C85 C84 H84 119.6 ?
C83 C84 H84 119.6 ?
C84 C85 C80 119.6(5) ?
C84 C85 H85 120.2 ?
C80 C85 H85 120.2 ?

loop_
_geom_bond_atom_site_label_1
_geom_bond_atom_site_label_2
_geom_bond_distance
_geom_bond_publ_flag
Sn1 O1 2.100(2) yes
Sn1 O2 2.581(2) yes
Sn1 O4 2.087(2) yes
Sn1 O5 2.625(3) yes
Sn1 C29 2.119(3) yes
Sn1 C33 2.117(3) yes
O1 C1 1.287(4) ?
O2 C1 1.261(4) ?
O3 C3 1.342(4) ?
O3 H3 0.8400 ?
O4 C14 1.295(4) ?
O5 C14 1.255(4) ?
O6 C16 1.354(4) ?
O6 H6 0.8400 ?
N1 N2 1.252(4) ?
N1 C6 1.423(4) ?
N2 C8 1.424(4) ?
N3 N4 1.247(4) ?
N3 C19 1.438(4) ?
N4 C21 1.441(4) ?
C1 C2 1.465(5) ?
C2 C7 1.402(4) ?
C2 C3 1.406(5) ?
C3 C4 1.397(5) ?
C4 C5 1.375(5) ?
C4 H4 0.9500 ?
C5 C6 1.401(5) ?
C5 H5 0.9500 ?
C6 C7 1.374(5) ?
C7 H7 0.9500 ?
C8 C13 1.377(5) ?
C8 C9 1.389(5) ?
C9 C10 1.379(5) ?
C9 H9 0.9500 ?
C10 C11 1.383(5) ?
C10 H10 0.9500 ?
C11 C12 1.386(5) ?
C11 C27 1.528(5) ?
C12 C13 1.394(5) ?
C12 H12 0.9500 ?
C13 H13 0.9500 ?
C14 C15 1.466(5) ?
C15 C20 1.393(4) ?
C15 C16 1.400(5) ?
C16 C17 1.390(5) ?
C17 C18 1.382(5) ?
C17 H17 0.9500 ?
C18 C19 1.397(5) ?
C18 H18 0.9500 ?
C19 C20 1.377(5) ?
C20 H20 0.9500 ?
C21 C26 1.380(5) ?
C21 C22 1.385(5) ?
C22 C23 1.393(5) ?
C22 H22 0.9500 ?
C23 C24 1.388(5) ?
C23 H23 0.9500 ?
C24 C25 1.386(5) ?
C24 C28 1.512(5) ?
C25 C26 1.373(5) ?
C25 H25 0.9500 ?
C26 H26 0.9500 ?
C27 H271 0.9800 ?
C27 H272 0.9800 ?
C27 H273 0.9800 ?
C28 H281 0.9800 ?
C28 H282 0.9800 ?
C28 H283 0.9800 ?
C29 C30 1.506(5) ?
C29 H291 0.9900 ?
C29 H292 0.9900 ?
C30 C31 1.540(5) ?
C30 H301 0.9900 ?
C30 H302 0.9900 ?
C31 C32 1.473(5) ?
C31 H311 0.9900 ?
C31 H312 0.9900 ?
C32 H321 0.9800 ?
C32 H322 0.9800 ?
C32 H323 0.9800 ?
C33 C34A 1.503(4) ?
C33 C34B 1.506(5) ?
C33 H331 0.9900 ?
C33 H332 0.9900 ?
C33 H333 0.9900 ?
C33 H334 0.9900 ?
C34A C35A 1.512(7) ?
C34A H341 0.9900 ?
C34A H342 0.9900 ?
C35A C36A 1.504(7) ?
C35A H351 0.9900 ?
C35A H352 0.9900 ?
C36A H361 0.9800 ?
C36A H362 0.9800 ?
C36A H363 0.9800 ?
C34B C35B 1.524(9) ?
C34B H343 0.9900 ?
C34B H344 0.9900 ?
C35B C36B 1.500(9) ?
C35B H353 0.9900 ?
C35B H354 0.9900 ?
C36B H364 0.9800 ?
C36B H365 0.9800 ?
C36B H366 0.9800 ?
Sn2 O41 2.090(2) yes
Sn2 O42 2.628(2) yes
Sn2 O44 2.093(2) yes
Sn2 O45 2.628(2) yes
Sn2 C69 2.121(3) yes
Sn2 C73 2.117(3) yes
O41 C41 1.296(4) ?
O42 C41 1.255(4) ?
O43 C43 1.343(4) ?
O43 H43 0.8400 ?
O44 C54 1.291(4) ?
O45 C54 1.257(4) ?
O46 C56 1.350(4) ?
O46 H46 0.8400 ?
N41 N42 1.256(4) ?
N41 C46 1.428(4) ?
N42 C48 1.429(4) ?
N43 N44 1.246(4) ?
N43 C59 1.436(4) ?
N44 C61 1.443(4) ?
C41 C42 1.467(4) ?
C42 C47 1.398(4) ?
C42 C43 1.401(5) ?
C43 C44 1.411(5) ?
C44 C45 1.369(5) ?
C44 H44 0.9500 ?
C45 C46 1.385(5) ?
C45 H45 0.9500 ?
C46 C47 1.385(4) ?
C47 H47 0.9500 ?
C48 C49 1.390(5) ?
C48 C53 1.391(4) ?
C49 C50 1.371(5) ?
C49 H49 0.9500 ?
C50 C51 1.399(5) ?
C50 H50 0.9500 ?
C51 C52 1.372(5) ?
C51 C67 1.515(5) ?
C52 C53 1.390(5) ?
C52 H52 0.9500 ?
C53 H53 0.9500 ?
C54 C55 1.460(5) ?
C55 C60 1.400(4) ?
C55 C56 1.410(5) ?
C56 C57 1.396(5) ?
C57 C58 1.374(4) ?
C57 H57 0.9500 ?
C58 C59 1.400(5) ?
C58 H58 0.9500 ?
C59 C60 1.376(5) ?
C60 H60 0.9500 ?
C61 C66 1.376(5) ?
C61 C62 1.390(5) ?
C62 C63 1.383(5) ?
C62 H62 0.9500 ?
C63 C64 1.376(5) ?
C63 H63 0.9500 ?
C64 C65 1.391(5) ?
C64 C68 1.511(5) ?
C65 C66 1.379(5) ?
C65 H65 0.9500 ?
C66 H66 0.9500 ?
C67 H671 0.9800 ?
C67 H672 0.9800 ?
C67 H673 0.9800 ?
C68 H681 0.9800 ?
C68 H682 0.9800 ?
C68 H683 0.9800 ?
C69 C70 1.525(5) ?
C69 H691 0.9900 ?
C69 H692 0.9900 ?
C70 C71 1.520(5) ?
C70 H701 0.9900 ?
C70 H702 0.9900 ?
C71 C72 1.517(5) ?
C71 H711 0.9900 ?
C71 H712 0.9900 ?
C72 H721 0.9800 ?
C72 H722 0.9800 ?
C72 H723 0.9800 ?
C73 C74B 1.499(5) ?
C73 C74A 1.529(5) ?
C73 H731 0.9900 ?
C73 H732 0.9900 ?
C73 H733 0.9900 ?
C73 H734 0.9900 ?
C74A C75A 1.525(8) ?
C74A H741 0.9900 ?
C74A H742 0.9900 ?
C75A C76A 1.503(8) ?
C75A H751 0.9900 ?
C75A H752 0.9900 ?
C76A H761 0.9800 ?
C76A H762 0.9800 ?
C76A H763 0.9800 ?
C74B C75B 1.524(8) ?
C74B H743 0.9900 ?
C74B H744 0.9900 ?
C75B C76B 1.512(8) ?
C75B H753 0.9900 ?
C75B H754 0.9900 ?
C76B H764 0.9800 ?
C76B H765 0.9800 ?
C76B H766 0.9800 ?
C80 C85 1.361(6) ?
C80 C81 1.376(6) ?
C80 H80 0.9500 ?
C81 C82 1.358(7) ?
C81 H81 0.9500 ?
C82 C83 1.385(6) ?
C82 H82 0.9500 ?
C83 C84 1.359(6) ?
C83 H83 0.9500 ?
C84 C85 1.357(6) ?
C84 H84 0.9500 ?
C85 H85 0.9500 ?

loop_
_geom_hbond_atom_site_label_D
_geom_hbond_atom_site_label_H
_geom_hbond_atom_site_label_A
_geom_hbond_site_symmetry_A
_geom_hbond_distance_DH
_geom_hbond_distance_HA
_geom_hbond_distance_DA
_geom_hbond_angle_DHA
_geom_hbond_publ_flag
O3 H3 O2 . 0.84 1.88 2.618(3) 145 yes
O6 H6 O5 . 0.84 1.89 2.631(3) 146 yes
O43 H43 O42 . 0.84 1.90 2.635(3) 146 yes
O46 H46 O45 . 0.84 1.91 2.627(3) 142 yes
C28 H281 O4 2_655 0.98 2.56 3.385(5) 142 yes
C73 H733 O41 2_666 0.99 2.58 3.540(5) 162 yes
C30 H301 Cg7 1_555 0.99 2.83 3.717(5) 149 yes
C34A H341 Cg4 1_565 0.99 2.64 3.586(5) 160 yes
C34B H344 Cg4 1_565 0.99 2.73 3.662(13) 157 yes
C70 H702 Cg6 1_565 0.99 2.71 3.654(4) 159 yes
C74A H741 Cg9 2_666 0.99 2.69 3.643(7) 161 yes
C74B H743 Cg9 2_666 0.99 2.83 3.692(7) 146 yes

loop_
_geom_torsion_atom_site_label_1
_geom_torsion_atom_site_label_2
_geom_torsion_atom_site_label_3
_geom_torsion_atom_site_label_4
_geom_torsion
C6 N1 N2 C8 -178.5(3)
C19 N3 N4 C21 179.4(3)
Sn1 O2 C1 O1 -2.7(3)
Sn1 O2 C1 C2 176.7(3)
Sn1 O1 C1 O2 3.4(3)
Sn1 O1 C1 C2 -176.0(2)
O2 C1 C2 C7 -177.5(3)
O1 C1 C2 C7 1.8(4)
O2 C1 C2 C3 2.1(5)
O1 C1 C2 C3 -178.5(3)
C7 C2 C3 O3 179.8(3)
C1 C2 C3 O3 0.2(5)
C7 C2 C3 C4 -0.2(5)
C1 C2 C3 C4 -179.8(3)
O3 C3 C4 C5 -179.3(3)
C2 C3 C4 C5 0.6(5)
C3 C4 C5 C6 -0.9(5)
C4 C5 C6 C7 0.7(5)
C4 C5 C6 N1 -179.3(3)
N2 N1 C6 C7 -177.7(3)
N2 N1 C6 C5 2.3(5)
C5 C6 C7 C2 -0.3(5)
N1 C6 C7 C2 179.7(3)
C3 C2 C7 C6 0.0(5)
C1 C2 C7 C6 179.6(3)
N1 N2 C8 C13 179.6(3)
N1 N2 C8 C9 -0.6(5)
C13 C8 C9 C10 -1.3(5)
N2 C8 C9 C10 179.0(3)
C8 C9 C10 C11 -0.2(5)
C9 C10 C11 C12 1.4(5)
C9 C10 C11 C27 -178.8(3)
C10 C11 C12 C13 -1.2(5)
C27 C11 C12 C13 179.0(3)
C9 C8 C13 C12 1.5(5)
N2 C8 C13 C12 -178.8(3)
C11 C12 C13 C8 -0.2(5)
Sn1 O5 C14 O4 4.2(3)
Sn1 O5 C14 C15 -174.9(3)
Sn1 O4 C14 O5 -5.4(3)
Sn1 O4 C14 C15 173.7(2)
O5 C14 C15 C20 178.7(3)
O4 C14 C15 C20 -0.3(4)
O5 C14 C15 C16 2.9(5)
O4 C14 C15 C16 -176.1(3)
C20 C15 C16 O6 179.8(3)
C14 C15 C16 O6 -4.3(5)
C20 C15 C16 C17 -0.8(5)
C14 C15 C16 C17 175.1(3)
O6 C16 C17 C18 -178.7(3)
C15 C16 C17 C18 1.9(5)
C16 C17 C18 C19 -1.2(5)
C17 C18 C19 C20 -0.6(5)
C17 C18 C19 N3 -179.1(3)
N4 N3 C19 C20 -179.5(3)
N4 N3 C19 C18 -0.9(5)
C18 C19 C20 C15 1.7(5)
N3 C19 C20 C15 -179.6(3)
C16 C15 C20 C19 -1.0(5)
C14 C15 C20 C19 -176.9(3)
N3 N4 C21 C26 173.7(3)
N3 N4 C21 C22 -8.1(5)
C26 C21 C22 C23 -0.5(5)
N4 C21 C22 C23 -178.7(3)
C21 C22 C23 C24 -0.5(5)
C22 C23 C24 C25 0.7(5)
C22 C23 C24 C28 -179.3(3)
C23 C24 C25 C26 0.1(5)
C28 C24 C25 C26 -179.9(3)
C24 C25 C26 C21 -1.1(5)
C22 C21 C26 C25 1.3(5)
N4 C21 C26 C25 179.6(3)
Sn1 C29 C30 C31 -75.0(4)
C29 C30 C31 C32 177.9(4)
Sn1 C33 C34A C35A -69.3(7)
C33 C34A C35A C36A -178.3(7)
Sn1 C33 C34B C35B 49.1(11)
C33 C34B C35B C36B 80(2)
C46 N41 N42 C48 179.5(3)
C59 N43 N44 C61 -177.5(3)
Sn2 O42 C41 O41 -0.1(3)
Sn2 O42 C41 C42 -179.5(3)
Sn2 O41 C41 O42 0.1(3)
Sn2 O41 C41 C42 179.5(2)
O42 C41 C42 C47 -179.0(3)
O41 C41 C42 C47 1.6(4)
O42 C41 C42 C43 1.2(5)
O41 C41 C42 C43 -178.2(3)
C47 C42 C43 O43 -179.8(3)
C41 C42 C43 O43 0.1(5)
C47 C42 C43 C44 -0.5(5)
C41 C42 C43 C44 179.4(3)
O43 C43 C44 C45 -179.6(3)
C42 C43 C44 C45 1.0(5)
C43 C44 C45 C46 -0.6(5)
C44 C45 C46 C47 -0.4(5)
C44 C45 C46 N41 -179.4(3)
N42 N41 C46 C47 174.7(3)
N42 N41 C46 C45 -6.3(4)
C45 C46 C47 C42 1.0(5)
N41 C46 C47 C42 -179.9(3)
C43 C42 C47 C46 -0.6(5)
C41 C42 C47 C46 179.6(3)
N41 N42 C48 C49 -2.2(5)
N41 N42 C48 C53 177.9(3)
C53 C48 C49 C50 0.3(5)
N42 C48 C49 C50 -179.5(3)
C48 C49 C50 C51 -0.1(5)
C49 C50 C51 C52 -0.6(5)
C49 C50 C51 C67 179.6(3)
C50 C51 C52 C53 1.0(5)
C67 C51 C52 C53 -179.2(3)
C51 C52 C53 C48 -0.8(5)
C49 C48 C53 C52 0.1(5)
N42 C48 C53 C52 179.9(3)
Sn2 O45 C54 O44 -1.3(3)
Sn2 O45 C54 C55 179.2(3)
Sn2 O44 C54 O45 1.6(3)
Sn2 O44 C54 C55 -178.8(2)
O45 C54 C55 C60 178.9(3)
O44 C54 C55 C60 -0.6(4)
O45 C54 C55 C56 -0.7(5)
O44 C54 C55 C56 179.8(3)
C60 C55 C56 O46 -179.9(3)
C54 C55 C56 O46 -0.3(5)
C60 C55 C56 C57 -0.4(4)
C54 C55 C56 C57 179.2(3)
O46 C56 C57 C58 179.1(3)
C55 C56 C57 C58 -0.4(5)
C56 C57 C58 C59 0.9(5)
C57 C58 C59 C60 -0.5(5)
C57 C58 C59 N43 178.4(3)
N44 N43 C59 C60 -173.1(3)
N44 N43 C59 C58 8.0(5)
C58 C59 C60 C55 -0.2(5)
N43 C59 C60 C55 -179.3(3)
C56 C55 C60 C59 0.7(5)
C54 C55 C60 C59 -178.9(3)
N43 N44 C61 C66 -175.9(3)
N43 N44 C61 C62 4.4(5)
C66 C61 C62 C63 -1.5(5)
N44 C61 C62 C63 178.2(3)
C61 C62 C63 C64 1.2(5)
C62 C63 C64 C65 -0.5(5)
C62 C63 C64 C68 -179.6(3)
C63 C64 C65 C66 0.2(5)
C68 C64 C65 C66 179.3(3)
C62 C61 C66 C65 1.2(5)
N44 C61 C66 C65 -178.5(3)
C64 C65 C66 C61 -0.5(5)
Sn2 C69 C70 C71 -72.9(4)
C69 C70 C71 C72 178.3(3)
Sn2 C73 C74A C75A 55.7(8)
C73 C74A C75A C76A 65.6(16)
Sn2 C73 C74B C75B -77.7(9)
C73 C74B C75B C76B -176.5(9)
C85 C80 C81 C82 -0.3(7)
C80 C81 C82 C83 -0.2(7)
C81 C82 C83 C84 1.3(7)
C82 C83 C84 C85 -2.0(7)
C83 C84 C85 C80 1.5(7)
C81 C80 C85 C84 -0.4(7)
